data_8106886
loop_
_publ_author_name
'Li, Feng-cui'
'Shi, Qi-lin'
'Zhou, Xiao-hu'
'Ren, Yang'
'Xu, Hai'

_publ_section_title
;
 Crystal structure of
 2-(4-acetyl-2,6-dimethylphenyl)-5,6-dichloro-1H-isoindole-1,3(2H)-dione,
 C18H13Cl2NO3
;
_journal_issue 2
_journal_name_full 'Zeitschrift f\"ur Kristallographie - New Crystal Structures'
_journal_page_first 399
_journal_page_last 401
_journal_paper_doi 10.1515/ncrs-2015-0021
_journal_volume 231
_journal_year 2016
_chemical_formula_moiety 'C18 H13 Cl2 N O3'
_chemical_formula_sum 'C18 H13 Cl2 N O3'
_chemical_formula_weight 362.19
_chemical_name_common
;
2-(4-acetyl-2,6-dimethylphenyl)-5,6-dichloro-1H-isoindole-1,3(2H)-dione
;
_chemical_name_systematic
;
2-(4-acetyl-2,6-dimethylphenyl)-5,6-dichloro-1H-isoindole-1,3(2H)-dione
;
_space_group_IT_number 14
_space_group_name_Hall '-P 2yn'
_space_group_name_H-M_alt 'P 1 21/n 1'
_symmetry_cell_setting monoclinic
_symmetry_space_group_name_H-M 'P 1 21/n 1'
_atom_sites_solution_hydrogens geom
_atom_sites_solution_primary direct
_atom_sites_solution_secondary difmap
_cell_angle_alpha 90.00
_cell_angle_beta 107.5570(10)
_cell_angle_gamma 90.00
_cell_formula_units_Z 8
_cell_length_a 13.6464(2)
_cell_length_b 18.1592(3)
_cell_length_c 13.9829(2)
_cell_measurement_reflns_used 9918
_cell_measurement_temperature 296(2)
_cell_measurement_theta_max 27.53
_cell_measurement_theta_min 2.50
_cell_volume 3303.66(9)
_computing_cell_refinement 'Bruker SAINT'
_computing_data_collection 'Bruker APEX2'
_computing_data_reduction 'Bruker SAINT'
_computing_molecular_graphics 'Bruker SHELXTL'
_computing_publication_material 'Bruker SHELXTL'
_computing_structure_refinement 'SHELXL-97 (Sheldrick, 1997)'
_computing_structure_solution 'SHELXL-97 (Sheldrick, 1997)'
_diffrn_ambient_temperature 296(2)
_diffrn_measured_fraction_theta_full 0.997
_diffrn_measured_fraction_theta_max 0.997
_diffrn_measurement_device_type 'Bruker APEX-II CCD'
_diffrn_measurement_method '\f and \w scans'
_diffrn_radiation_monochromator graphite
_diffrn_radiation_source 'fine-focus sealed tube'
_diffrn_radiation_type MoK\a
_diffrn_radiation_wavelength 0.71073
_diffrn_reflns_av_R_equivalents 0.0167
_diffrn_reflns_av_sigmaI/netI 0.0159
_diffrn_reflns_limit_h_max 16
_diffrn_reflns_limit_h_min -16
_diffrn_reflns_limit_k_max 20
_diffrn_reflns_limit_k_min -22
_diffrn_reflns_limit_l_max 17
_diffrn_reflns_limit_l_min -17
_diffrn_reflns_number 22286
_diffrn_reflns_theta_full 26.00
_diffrn_reflns_theta_max 26.00
_diffrn_reflns_theta_min 2.71
_exptl_absorpt_coefficient_mu 0.409
_exptl_absorpt_correction_T_max 0.9227
_exptl_absorpt_correction_T_min 0.8872
_exptl_absorpt_correction_type multi-scan
_exptl_absorpt_process_details SADABS
_exptl_crystal_colour colorless
_exptl_crystal_density_diffrn 1.456
_exptl_crystal_density_method 'not measured'
_exptl_crystal_description block
_exptl_crystal_F_000 1488
_exptl_crystal_size_max 0.30
_exptl_crystal_size_mid 0.20
_exptl_crystal_size_min 0.20
_refine_diff_density_max 0.296
_refine_diff_density_min -0.294
_refine_diff_density_rms 0.044
_refine_ls_extinction_method none
_refine_ls_goodness_of_fit_ref 1.021
_refine_ls_hydrogen_treatment constr
_refine_ls_matrix_type full
_refine_ls_number_parameters 439
_refine_ls_number_reflns 6472
_refine_ls_number_restraints 0
_refine_ls_restrained_S_all 1.021
_refine_ls_R_factor_all 0.0334
_refine_ls_R_factor_gt 0.0291
_refine_ls_shift/su_max 0.001
_refine_ls_shift/su_mean 0.000
_refine_ls_structure_factor_coef Fsqd
_refine_ls_weighting_details 'calc w=1/[\s^2^(Fo^2^)+(0.0362P)^2^+1.8874P] where P=(Fo^2^+2Fc^2^)/3'
_refine_ls_weighting_scheme calc
_refine_ls_wR_factor_gt 0.0734
_refine_ls_wR_factor_ref 0.0768
_reflns_number_gt 5809
_reflns_number_total 6472
_reflns_threshold_expression >2sigma(I)
_cod_data_source_file suppl_ncrs-2015-0021_suppl.cif
_cod_data_source_block I
_cod_depositor_comments
;
The following automatic conversions were performed:

data item '_symmetry_cell_setting' value 'Monoclinic' was changed to
'monoclinic' in accordance with the built-in table derived from the
CIF Core dictionary named 'cif_core.dic' version 2.4.5 last updated
on 2014-11-21.

Automatic conversion script
Id: cif_fix_values 8738 2021-04-28 16:35:53Z antanas 
;
_cod_original_sg_symbol_H-M P21/n
_cod_database_code 8106886

loop_
_symmetry_equiv_pos_as_xyz
'x, y, z'
'-x+1/2, y+1/2, -z+1/2'
'-x, -y, -z'
'x-1/2, -y-1/2, z-1/2'

loop_
_atom_site_label
_atom_site_type_symbol
_atom_site_fract_x
_atom_site_fract_y
_atom_site_fract_z
_atom_site_U_iso_or_equiv
_atom_site_adp_type
_atom_site_occupancy
_atom_site_symmetry_multiplicity
_atom_site_calc_flag
_atom_site_refinement_flags
_atom_site_disorder_assembly
_atom_site_disorder_group
C1 C 0.35842(11) 0.69155(8) 0.69857(10) 0.0205(3) Uani 1 1 d . . .
C2 C 0.45538(11) 0.69454(8) 0.68474(10) 0.0208(3) Uani 1 1 d . . .
C3 C 0.47653(11) 0.65522(8) 0.60769(11) 0.0206(3) Uani 1 1 d . . .
H3 H 0.5407 0.6574 0.5974 0.025 Uiso 1 1 calc R . .
C4 C 0.39815(10) 0.61298(7) 0.54737(10) 0.0181(3) Uani 1 1 d . . .
C5 C 0.30367(10) 0.60775(8) 0.56434(10) 0.0192(3) Uani 1 1 d . . .
C6 C 0.28121(11) 0.64672(8) 0.63959(10) 0.0205(3) Uani 1 1 d . . .
H6 H 0.2174 0.6432 0.6504 0.025 Uiso 1 1 calc R . .
C7 C 0.23758(11) 0.55690(8) 0.48889(11) 0.0212(3) Uani 1 1 d . . .
C9 C 0.39523(11) 0.56728(8) 0.45803(10) 0.0188(3) Uani 1 1 d . . .
C10 C 0.26379(10) 0.48193(8) 0.34832(10) 0.0174(3) Uani 1 1 d . . .
C11 C 0.25974(10) 0.40774(8) 0.37473(10) 0.0181(3) Uani 1 1 d . . .
C12 C 0.22929(10) 0.35645(8) 0.29812(10) 0.0187(3) Uani 1 1 d . . .
H12 H 0.2269 0.3068 0.3138 0.022 Uiso 1 1 calc R . .
C13 C 0.20217(10) 0.37810(8) 0.19782(10) 0.0194(3) Uani 1 1 d . . .
C14 C 0.20514(11) 0.45238(8) 0.17397(10) 0.0196(3) Uani 1 1 d . . .
H14 H 0.1858 0.4667 0.1070 0.024 Uiso 1 1 calc R . .
C15 C 0.23669(10) 0.50572(8) 0.24903(10) 0.0186(3) Uani 1 1 d . . .
C16 C 0.28845(11) 0.38398(9) 0.48274(10) 0.0235(3) Uani 1 1 d . . .
H16A H 0.2832 0.3314 0.4861 0.035 Uiso 1 1 calc R . .
H16B H 0.2427 0.4065 0.5145 0.035 Uiso 1 1 calc R . .
H16C H 0.3578 0.3989 0.5166 0.035 Uiso 1 1 calc R . .
C17 C 0.23991(12) 0.58589(8) 0.22266(11) 0.0254(3) Uani 1 1 d . . .
H17A H 0.2052 0.5927 0.1525 0.038 Uiso 1 1 calc R . .
H17B H 0.3101 0.6015 0.2373 0.038 Uiso 1 1 calc R . .
H17C H 0.2064 0.6146 0.2613 0.038 Uiso 1 1 calc R . .
C18 C 0.16916(12) 0.31915(9) 0.11901(11) 0.0260(3) Uani 1 1 d . . .
C19 C 0.12712(17) 0.34234(10) 0.01141(12) 0.0426(5) Uani 1 1 d . . .
H19A H 0.1012 0.3000 -0.0295 0.064 Uiso 1 1 calc R . .
H19B H 0.1808 0.3647 -0.0099 0.064 Uiso 1 1 calc R . .
H19C H 0.0725 0.3771 0.0047 0.064 Uiso 1 1 calc R . .
C21 C 0.97223(11) 0.96336(8) 0.36036(10) 0.0201(3) Uani 1 1 d . . .
C22 C 0.87587(11) 0.97215(8) 0.37432(11) 0.0218(3) Uani 1 1 d . . .
C23 C 0.84346(11) 0.92703(8) 0.43961(11) 0.0212(3) Uani 1 1 d . . .
H23 H 0.7789 0.9323 0.4483 0.025 Uiso 1 1 calc R . .
C24 C 0.91199(11) 0.87428(7) 0.49066(10) 0.0179(3) Uani 1 1 d . . .
C25 C 1.00867(11) 0.86713(7) 0.47919(10) 0.0191(3) Uani 1 1 d . . .
C26 C 1.04109(11) 0.91092(8) 0.41426(11) 0.0211(3) Uani 1 1 d . . .
H26 H 1.1062 0.9056 0.4068 0.025 Uiso 1 1 calc R . .
C27 C 1.06207(11) 0.80419(8) 0.54186(11) 0.0216(3) Uani 1 1 d . . .
C29 C 0.89757(11) 0.81439(8) 0.55813(10) 0.0191(3) Uani 1 1 d . . .
C30 C 1.00940(10) 0.71054(7) 0.64791(10) 0.0189(3) Uani 1 1 d . . .
C31 C 0.99695(10) 0.64272(8) 0.59934(10) 0.0179(3) Uani 1 1 d . . .
C32 C 1.01393(10) 0.57950(8) 0.65855(10) 0.0178(3) Uani 1 1 d . . .
H32 H 1.0054 0.5335 0.6280 0.021 Uiso 1 1 calc R . .
C33 C 1.04341(10) 0.58422(8) 0.76263(10) 0.0182(3) Uani 1 1 d . . .
C34 C 1.05622(11) 0.65312(8) 0.80846(10) 0.0216(3) Uani 1 1 d . . .
H34 H 1.0771 0.6561 0.8781 0.026 Uiso 1 1 calc R . .
C35 C 1.03834(11) 0.71752(8) 0.75213(11) 0.0221(3) Uani 1 1 d . . .
C36 C 0.96468(12) 0.63734(8) 0.48693(11) 0.0245(3) Uani 1 1 d . . .
H36A H 1.0189 0.6554 0.4627 0.037 Uiso 1 1 calc R . .
H36B H 0.9039 0.6664 0.4591 0.037 Uiso 1 1 calc R . .
H36C H 0.9506 0.5869 0.4672 0.037 Uiso 1 1 calc R . .
C37 C 1.04770(15) 0.79166(9) 0.80188(12) 0.0336(4) Uani 1 1 d . . .
H37A H 1.0718 0.7856 0.8734 0.050 Uiso 1 1 calc R . .
H37B H 0.9817 0.8153 0.7832 0.050 Uiso 1 1 calc R . .
H37C H 1.0956 0.8214 0.7808 0.050 Uiso 1 1 calc R . .
C38 C 1.05900(11) 0.51677(8) 0.82675(10) 0.0207(3) Uani 1 1 d . . .
C39 C 1.02620(12) 0.44366(8) 0.77690(12) 0.0274(3) Uani 1 1 d . . .
H39A H 1.0751 0.4278 0.7442 0.041 Uiso 1 1 calc R . .
H39B H 0.9597 0.4485 0.7282 0.041 Uiso 1 1 calc R . .
H39C H 1.0228 0.4080 0.8265 0.041 Uiso 1 1 calc R . .
N1 N 0.29703(9) 0.53502(7) 0.42776(9) 0.0195(2) Uani 1 1 d . . .
N2 N 0.99150(9) 0.77612(6) 0.58751(9) 0.0201(2) Uani 1 1 d . . .
O1 O 0.15112(8) 0.53703(7) 0.47978(8) 0.0304(3) Uani 1 1 d . . .
O2 O 0.46034(8) 0.55874(6) 0.41719(8) 0.0261(2) Uani 1 1 d . . .
O3 O 0.17622(10) 0.25459(6) 0.14199(9) 0.0362(3) Uani 1 1 d . . .
O4 O 1.14673(8) 0.78024(6) 0.55197(9) 0.0326(3) Uani 1 1 d . . .
O5 O 0.82262(8) 0.79891(6) 0.58173(8) 0.0272(2) Uani 1 1 d . . .
O6 O 1.09765(9) 0.52141(6) 0.91730(8) 0.0280(2) Uani 1 1 d . . .
Cl1 Cl 0.33039(3) 0.74560(2) 0.78865(3) 0.02973(10) Uani 1 1 d . . .
Cl2 Cl 0.55214(3) 0.74776(2) 0.76193(3) 0.03003(10) Uani 1 1 d . . .
Cl3 Cl 1.00666(3) 1.01528(2) 0.27283(3) 0.02950(10) Uani 1 1 d . . .
Cl4 Cl 0.79385(3) 1.03979(2) 0.30874(3) 0.03719(11) Uani 1 1 d . . .

loop_
_atom_site_aniso_label
_atom_site_aniso_U_11
_atom_site_aniso_U_22
_atom_site_aniso_U_33
_atom_site_aniso_U_23
_atom_site_aniso_U_13
_atom_site_aniso_U_12
C1 0.0271(7) 0.0169(7) 0.0153(6) -0.0011(5) 0.0033(6) 0.0046(6)
C2 0.0233(7) 0.0148(7) 0.0192(7) -0.0006(5) -0.0015(6) -0.0011(5)
C3 0.0188(7) 0.0188(7) 0.0233(7) -0.0001(6) 0.0049(6) -0.0010(5)
C4 0.0190(7) 0.0161(7) 0.0185(6) 0.0003(5) 0.0045(5) 0.0015(5)
C5 0.0177(7) 0.0191(7) 0.0188(7) -0.0008(5) 0.0025(5) 0.0006(5)
C6 0.0187(7) 0.0227(7) 0.0190(7) -0.0018(6) 0.0039(5) 0.0036(6)
C7 0.0180(7) 0.0232(7) 0.0215(7) -0.0049(6) 0.0046(6) 0.0008(6)
C9 0.0187(7) 0.0167(7) 0.0201(7) -0.0007(5) 0.0044(6) -0.0014(5)
C10 0.0146(6) 0.0192(7) 0.0186(6) -0.0055(5) 0.0050(5) -0.0017(5)
C11 0.0139(6) 0.0221(7) 0.0179(6) 0.0004(5) 0.0042(5) 0.0003(5)
C12 0.0172(7) 0.0158(7) 0.0226(7) 0.0010(5) 0.0052(5) -0.0005(5)
C13 0.0183(7) 0.0194(7) 0.0197(7) -0.0020(5) 0.0043(5) -0.0013(5)
C14 0.0208(7) 0.0216(7) 0.0160(6) 0.0019(5) 0.0048(5) -0.0008(6)
C15 0.0167(7) 0.0182(7) 0.0212(7) -0.0003(5) 0.0063(5) -0.0005(5)
C16 0.0235(7) 0.0266(8) 0.0191(7) 0.0017(6) 0.0043(6) -0.0012(6)
C17 0.0291(8) 0.0192(7) 0.0278(8) 0.0008(6) 0.0083(6) -0.0023(6)
C18 0.0298(8) 0.0230(8) 0.0234(7) -0.0033(6) 0.0052(6) -0.0038(6)
C19 0.0694(13) 0.0276(9) 0.0213(8) -0.0055(7) -0.0005(8) -0.0084(9)
C21 0.0256(7) 0.0157(7) 0.0197(7) 0.0036(5) 0.0077(6) -0.0034(6)
C22 0.0236(7) 0.0163(7) 0.0230(7) 0.0054(6) 0.0036(6) 0.0016(6)
C23 0.0202(7) 0.0179(7) 0.0261(7) 0.0029(6) 0.0078(6) 0.0011(6)
C24 0.0211(7) 0.0135(6) 0.0192(6) 0.0003(5) 0.0062(5) -0.0009(5)
C25 0.0201(7) 0.0147(7) 0.0214(7) 0.0007(5) 0.0048(6) -0.0003(5)
C26 0.0199(7) 0.0194(7) 0.0248(7) 0.0024(6) 0.0081(6) -0.0006(6)
C27 0.0216(7) 0.0173(7) 0.0253(7) 0.0034(6) 0.0063(6) -0.0005(6)
C29 0.0227(7) 0.0146(7) 0.0204(7) 0.0009(5) 0.0070(6) 0.0015(5)
C30 0.0179(7) 0.0150(7) 0.0234(7) 0.0062(5) 0.0057(6) 0.0015(5)
C31 0.0147(6) 0.0195(7) 0.0192(7) 0.0021(5) 0.0047(5) 0.0015(5)
C32 0.0160(6) 0.0147(6) 0.0217(7) 0.0001(5) 0.0042(5) 0.0003(5)
C33 0.0149(6) 0.0173(7) 0.0209(7) 0.0030(5) 0.0030(5) -0.0001(5)
C34 0.0229(7) 0.0219(7) 0.0170(7) 0.0009(6) 0.0014(6) -0.0015(6)
C35 0.0232(7) 0.0170(7) 0.0240(7) 0.0005(6) 0.0038(6) -0.0015(6)
C36 0.0310(8) 0.0226(7) 0.0203(7) 0.0033(6) 0.0084(6) 0.0035(6)
C37 0.0500(10) 0.0184(8) 0.0271(8) -0.0023(6) 0.0038(7) -0.0027(7)
C38 0.0185(7) 0.0199(7) 0.0217(7) 0.0036(6) 0.0029(6) -0.0002(6)
C39 0.0319(8) 0.0174(7) 0.0268(8) 0.0056(6) -0.0004(6) -0.0035(6)
N1 0.0176(6) 0.0208(6) 0.0199(6) -0.0059(5) 0.0051(5) -0.0027(5)
N2 0.0219(6) 0.0156(6) 0.0234(6) 0.0057(5) 0.0076(5) 0.0020(5)
O1 0.0174(5) 0.0399(7) 0.0345(6) -0.0159(5) 0.0089(5) -0.0058(5)
O2 0.0222(5) 0.0313(6) 0.0280(5) -0.0082(5) 0.0123(4) -0.0058(4)
O3 0.0557(8) 0.0183(6) 0.0297(6) -0.0038(5) 0.0058(6) -0.0045(5)
O4 0.0224(6) 0.0291(6) 0.0476(7) 0.0152(5) 0.0128(5) 0.0070(5)
O5 0.0280(6) 0.0227(5) 0.0364(6) 0.0088(5) 0.0181(5) 0.0037(4)
O6 0.0373(6) 0.0231(5) 0.0195(5) 0.0056(4) 0.0022(5) -0.0011(5)
Cl1 0.0363(2) 0.0295(2) 0.02132(18) -0.00990(14) 0.00548(15) 0.00407(16)
Cl2 0.0295(2) 0.02473(19) 0.0298(2) -0.00924(15) -0.00009(16) -0.00746(15)
Cl3 0.0335(2) 0.0279(2) 0.0304(2) 0.01349(15) 0.01449(16) 0.00028(15)
Cl4 0.0287(2) 0.0332(2) 0.0493(2) 0.02593(19) 0.01132(18) 0.01017(16)

loop_
_atom_type_symbol
_atom_type_description
_atom_type_scat_dispersion_real
_atom_type_scat_dispersion_imag
_atom_type_scat_source
C C 0.0033 0.0016 'International Tables Vol C Tables 4.2.6.8 and 6.1.1.4'
H H 0.0000 0.0000 'International Tables Vol C Tables 4.2.6.8 and 6.1.1.4'
N N 0.0061 0.0033 'International Tables Vol C Tables 4.2.6.8 and 6.1.1.4'
O O 0.0106 0.0060 'International Tables Vol C Tables 4.2.6.8 and 6.1.1.4'
Cl Cl 0.1484 0.1585 'International Tables Vol C Tables 4.2.6.8 and 6.1.1.4'

loop_
_geom_angle_atom_site_label_1
_geom_angle_atom_site_label_2
_geom_angle_atom_site_label_3
_geom_angle
_geom_angle_site_symmetry_1
_geom_angle_site_symmetry_3
C6 C1 C2 121.46(13) . .
C6 C1 Cl1 118.08(11) . .
C2 C1 Cl1 120.45(11) . .
C3 C2 C1 120.91(13) . .
C3 C2 Cl2 118.19(11) . .
C1 C2 Cl2 120.89(11) . .
C4 C3 C2 117.06(13) . .
C4 C3 H3 121.5 . .
C2 C3 H3 121.5 . .
C3 C4 C5 121.65(13) . .
C3 C4 C9 129.98(13) . .
C5 C4 C9 108.37(12) . .
C6 C5 C4 122.00(13) . .
C6 C5 C7 129.41(13) . .
C4 C5 C7 108.58(12) . .
C5 C6 C1 116.81(13) . .
C5 C6 H6 121.6 . .
C1 C6 H6 121.6 . .
O1 C7 N1 125.44(13) . .
O1 C7 C5 128.88(13) . .
N1 C7 C5 105.68(12) . .
O2 C9 N1 125.26(13) . .
O2 C9 C4 129.28(13) . .
N1 C9 C4 105.45(11) . .
C15 C10 C11 122.72(12) . .
C15 C10 N1 119.30(12) . .
C11 C10 N1 117.98(12) . .
C12 C11 C10 117.95(12) . .
C12 C11 C16 120.66(13) . .
C10 C11 C16 121.38(12) . .
C11 C12 C13 120.99(13) . .
C11 C12 H12 119.5 . .
C13 C12 H12 119.5 . .
C14 C13 C12 119.71(13) . .
C14 C13 C18 122.51(13) . .
C12 C13 C18 117.78(13) . .
C13 C14 C15 121.06(13) . .
C13 C14 H14 119.5 . .
C15 C14 H14 119.5 . .
C10 C15 C14 117.56(12) . .
C10 C15 C17 121.68(13) . .
C14 C15 C17 120.76(13) . .
C11 C16 H16A 109.5 . .
C11 C16 H16B 109.5 . .
H16A C16 H16B 109.5 . .
C11 C16 H16C 109.5 . .
H16A C16 H16C 109.5 . .
H16B C16 H16C 109.5 . .
C15 C17 H17A 109.5 . .
C15 C17 H17B 109.5 . .
H17A C17 H17B 109.5 . .
C15 C17 H17C 109.5 . .
H17A C17 H17C 109.5 . .
H17B C17 H17C 109.5 . .
O3 C18 C19 120.90(14) . .
O3 C18 C13 120.78(14) . .
C19 C18 C13 118.32(13) . .
C18 C19 H19A 109.5 . .
C18 C19 H19B 109.5 . .
H19A C19 H19B 109.5 . .
C18 C19 H19C 109.5 . .
H19A C19 H19C 109.5 . .
H19B C19 H19C 109.5 . .
C26 C21 C22 120.94(13) . .
C26 C21 Cl3 118.47(11) . .
C22 C21 Cl3 120.55(11) . .
C23 C22 C21 121.51(13) . .
C23 C22 Cl4 118.87(11) . .
C21 C22 Cl4 119.62(11) . .
C24 C23 C22 116.61(13) . .
C24 C23 H23 121.7 . .
C22 C23 H23 121.7 . .
C23 C24 C25 121.84(13) . .
C23 C24 C29 129.52(13) . .
C25 C24 C29 108.52(12) . .
C26 C25 C24 122.01(13) . .
C26 C25 C27 129.32(13) . .
C24 C25 C27 108.57(12) . .
C25 C26 C21 117.03(13) . .
C25 C26 H26 121.5 . .
C21 C26 H26 121.5 . .
O4 C27 N2 125.64(13) . .
O4 C27 C25 128.96(13) . .
N2 C27 C25 105.39(12) . .
O5 C29 N2 125.58(13) . .
O5 C29 C24 129.16(13) . .
N2 C29 C24 105.23(11) . .
C31 C30 C35 122.97(13) . .
C31 C30 N2 118.18(12) . .
C35 C30 N2 118.85(12) . .
C30 C31 C32 117.72(12) . .
C30 C31 C36 121.47(12) . .
C32 C31 C36 120.80(13) . .
C33 C32 C31 120.99(13) . .
C33 C32 H32 119.5 . .
C31 C32 H32 119.5 . .
C32 C33 C34 119.56(13) . .
C32 C33 C38 121.41(13) . .
C34 C33 C38 119.00(12) . .
C35 C34 C33 121.27(13) . .
C35 C34 H34 119.4 . .
C33 C34 H34 119.4 . .
C34 C35 C30 117.47(13) . .
C34 C35 C37 121.03(13) . .
C30 C35 C37 121.49(13) . .
C31 C36 H36A 109.5 . .
C31 C36 H36B 109.5 . .
H36A C36 H36B 109.5 . .
C31 C36 H36C 109.5 . .
H36A C36 H36C 109.5 . .
H36B C36 H36C 109.5 . .
C35 C37 H37A 109.5 . .
C35 C37 H37B 109.5 . .
H37A C37 H37B 109.5 . .
C35 C37 H37C 109.5 . .
H37A C37 H37C 109.5 . .
H37B C37 H37C 109.5 . .
O6 C38 C33 120.34(13) . .
O6 C38 C39 121.18(13) . .
C33 C38 C39 118.48(12) . .
C38 C39 H39A 109.5 . .
C38 C39 H39B 109.5 . .
H39A C39 H39B 109.5 . .
C38 C39 H39C 109.5 . .
H39A C39 H39C 109.5 . .
H39B C39 H39C 109.5 . .
C7 N1 C9 111.90(11) . .
C7 N1 C10 123.75(11) . .
C9 N1 C10 124.21(11) . .
C27 N2 C29 112.22(11) . .
C27 N2 C30 123.38(12) . .
C29 N2 C30 124.02(12) . .

loop_
_geom_bond_atom_site_label_1
_geom_bond_atom_site_label_2
_geom_bond_distance
_geom_bond_site_symmetry_2
C1 C6 1.389(2) .
C1 C2 1.395(2) .
C1 Cl1 1.7281(14) .
C2 C3 1.393(2) .
C2 Cl2 1.7270(14) .
C3 C4 1.378(2) .
C3 H3 0.9300 .
C4 C5 1.383(2) .
C4 C9 1.4902(19) .
C5 C6 1.3771(19) .
C5 C7 1.4850(19) .
C6 H6 0.9300 .
C7 O1 1.2032(18) .
C7 N1 1.4017(18) .
C9 O2 1.2024(17) .
C9 N1 1.4056(18) .
C10 C15 1.3931(19) .
C10 C11 1.403(2) .
C10 N1 1.4371(17) .
C11 C12 1.3853(19) .
C11 C16 1.5045(19) .
C12 C13 1.3948(19) .
C12 H12 0.9300 .
C13 C14 1.393(2) .
C13 C18 1.505(2) .
C14 C15 1.3973(19) .
C14 H14 0.9300 .
C15 C17 1.506(2) .
C16 H16A 0.9600 .
C16 H16B 0.9600 .
C16 H16C 0.9600 .
C17 H17A 0.9600 .
C17 H17B 0.9600 .
C17 H17C 0.9600 .
C18 O3 1.2117(19) .
C18 C19 1.500(2) .
C19 H19A 0.9600 .
C19 H19B 0.9600 .
C19 H19C 0.9600 .
C21 C26 1.389(2) .
C21 C22 1.396(2) .
C21 Cl3 1.7190(14) .
C22 C23 1.394(2) .
C22 Cl4 1.7271(14) .
C23 C24 1.378(2) .
C23 H23 0.9300 .
C24 C25 1.382(2) .
C24 C29 1.4911(19) .
C25 C26 1.376(2) .
C25 C27 1.4900(19) .
C26 H26 0.9300 .
C27 O4 1.2022(18) .
C27 N2 1.4019(18) .
C29 O5 1.1991(17) .
C29 N2 1.4061(18) .
C30 C31 1.392(2) .
C30 C35 1.396(2) .
C30 N2 1.4376(17) .
C31 C32 1.3933(19) .
C31 C36 1.5022(19) .
C32 C33 1.3906(19) .
C32 H32 0.9300 .
C33 C34 1.393(2) .
C33 C38 1.4947(19) .
C34 C35 1.390(2) .
C34 H34 0.9300 .
C35 C37 1.503(2) .
C36 H36A 0.9600 .
C36 H36B 0.9600 .
C36 H36C 0.9600 .
C37 H37A 0.9600 .
C37 H37B 0.9600 .
C37 H37C 0.9600 .
C38 O6 1.2188(17) .
C38 C39 1.504(2) .
C39 H39A 0.9600 .
C39 H39B 0.9600 .
C39 H39C 0.9600 .
